data_1534826
loop_
_publ_author_name
'Gulya, A.P.'
'Shova, S.G.'
'Mazus, M.D.'
'Rakov, I.E.'
'Buslaev, Yu.A.'
'Kokunov, Yu.V.'

_publ_section_title
;
 Crystal and molecular structure of cobalt(II) trifluorostannate(II)
 hexahydrate
;
_journal_name_full
;
Koordinatsionnaya Khimiya (= Coordination Chemistry (USSR))
;
_journal_page_first 492
_journal_page_last 495
_journal_volume 17
_journal_year 1991
_chemical_formula_sum 'Co F6 H12 O6 Sn2'
_chemical_name_systematic 'Co (Sn F3)2 (H2 O)6'
_space_group_IT_number 2
_symmetry_space_group_name_Hall '-P 1'
_symmetry_space_group_name_H-M 'P -1'
_cell_angle_alpha 108.03
_cell_angle_beta 109.01
_cell_angle_gamma 123.79
_cell_formula_units_Z 1
_cell_length_a 10.352
_cell_length_b 6.639
_cell_length_c 6.949
_cell_volume 293.103
_citation_journal_id_ASTM KOKHDC
_cod_data_source_file Gulya_KOKHDC_1991_1135.cif
_cod_data_source_block H12Co1F6O6Sn2
_cod_original_formula_sum 'H12 Co1 F6 O6 Sn2'
_cod_database_code 1534826

loop_
_symmetry_equiv_pos_as_xyz
x,y,z
-x,-y,-z

loop_
_atom_site_label
_atom_site_type_symbol
_atom_site_fract_x
_atom_site_fract_y
_atom_site_fract_z
_atom_site_occupancy
_atom_site_U_iso_or_equiv
O1 O-2 -0.2423 -0.076 -0.0904 1 0.0
F3 F-1 -0.4226 -0.3861 0.2842 1 0.0
Co1 Co+2 0 0 0 1 0.0
Sn1 Sn+2 -0.3669 -0.032 0.3076 1 0.0
F2 F-1 -0.3102 0.1153 -0.3448 1 0.0
O3 O-2 0.1557 0.3305 0.3966 1 0.0
F1 F-1 -0.0818 0.2045 -0.4856 1 0.0
O2 O-2 -0.1197 -0.3395 0.0374 1 0.0
